data_1544535
loop_
_publ_author_name
'Lii, K. H.'
'Mao, L. F.'

_publ_section_title
;
 Hydrothermal synthesis and structural characterization of a nickel(II)
 vanadyl(IV) phosphate hydrate : Ni0.5VOPO4 . 1.5H2O
;
_journal_name_full 'Journal of Solid State Chemistry'
_journal_page_first 436
_journal_page_last 441
_journal_paper_doi 10.1016/S0022-4596(05)80278-6
_journal_volume 96
_journal_year 1992
_chemical_formula_sum 'H3 Ni0.5 O6.5 P V'
_chemical_formula_weight 218.28
_space_group_IT_number 62
_symmetry_cell_setting orthorhombic
_symmetry_Int_Tables_number 62
_symmetry_space_group_name_Hall '-P 2ac 2n'
_symmetry_space_group_name_H-M 'P n m a'
_cell_angle_alpha 90
_cell_angle_beta 90
_cell_angle_gamma 90
_cell_formula_units_Z 8
_cell_length_a 10.344(1)
_cell_length_b 9.350(3)
_cell_length_c 9.731(1)
_cell_volume 941.1(3)
_diffrn_ambient_temperature 293
_diffrn_radiation_probe x-ray
_diffrn_radiation_type MoK\a
_diffrn_radiation_wavelength 0.70930
_exptl_absorpt_coefficient_mu 4.29
_exptl_crystal_density_diffrn 3.081
_refine_ls_goodness_of_fit_ref 1.78
_refine_ls_number_parameters 106
_refine_ls_number_reflns 955
_refine_ls_R_factor_gt 0.025
_refine_ls_wR_factor_gt 0.024
_cod_data_source_file JSSC-1992-96-436-441.cif
_cod_data_source_block 1
_cod_depositor_comments
;
The following automatic conversions were performed:

'_journal_paper_doi' value
'http://dx.doi.org/10.1016/S0022-4596(05)80278-6' was changed to
'10.1016/S0022-4596(05)80278-6'.

Automatic conversion script
Id: cif_fix_values 6433 2018-09-21 13:16:33Z andrius 
;
_cod_original_cell_volume 941.2(3)
_cod_database_code 1544535

loop_
_symmetry_equiv_pos_site_id
_symmetry_equiv_pos_as_xyz
1 x,y,z
2 1/2-x,-y,1/2+z
3 1/2+x,1/2-y,1/2-z
4 -x,1/2+y,-z
5 -x,-y,-z
6 1/2+x,y,1/2-z
7 1/2-x,1/2+y,1/2+z
8 x,1/2-y,z

loop_
_atom_site_label
_atom_site_type_symbol
_atom_site_thermal_displace_type
_atom_site_fract_x
_atom_site_fract_y
_atom_site_fract_z
_atom_site_occupancy
_atom_site_U_iso_or_equiv
_atom_site_calc_flag
_atom_site_refinement_flags
_atom_site_disorder_assembly
_atom_site_disorder_group
Ni Ni Uiso 0.24853(6) 0.25000 0.62234(7) 1.000 0.0079(3) . . . .
V1 V Uiso 0.15368(9) 0.25000 0.27382(9) 1.000 0.0057(4) . . . .
V2 V Uiso -0.03450(8) 0.25000 0.59372(9) 1.000 0.0060(4) . . . .
P P Uiso 0.09614(8) 0.55080(10) 0.67758(9) 1.000 0.0055(4) . . . .
O1 O Uiso -0.0986(2) 0.3951(3) 0.4696(2) 1.000 0.0105(11) . . . .
O2 O Uiso 0.0968(2) 0.3839(2) 0.6772(2) 1.000 0.0067(11) . . . .
O3 O Uiso -0.0252(2) 0.5971(3) 0.7555(2) 1.000 0.0090(11) . . . .
O4 O Uiso 0.1461(3) 0.25000 0.4416(4) 1.000 0.0089(13) . . . .
O5 O Uiso 0.3483(3) 0.25000 0.7960(4) 1.000 0.0101(13) . . . .
O6 O Uiso 0.2164(2) 0.5972(3) 0.7549(3) 1.000 0.0110(11) . . . .
O7 O Uiso 0.3717(3) 0.4010(3) 0.5491(3) 1.000 0.0177(13) . . . .
O8 O Uiso 0.1396(5) 0.25000 0.0435(4) 1.000 0.020(3) . . . .
H1 H Uiso 0.403(5) 0.470(6) 0.608(5) 1.000 0.07(2) . . . .
H2 H Uiso 0.357(5) 0.415(6) 0.485(5) 1.000 0.028(18) . . . .
H3 H Uiso 0.192(8) 0.25000 0.004(9) 1.000 0.06(3) . . . .
H4 H Uiso 0.080(8) 0.25000 0.012(9) 1.000 0.07(4) . . . .

loop_
_atom_type_symbol
_atom_type_description
_atom_type_scat_dispersion_real
_atom_type_scat_dispersion_imag
_atom_type_scat_source
H H 0.0000 0.0000 ' International Tables Vol C Tables 4.2.6.8 and 6.1.1.4'
Ni Ni 0.3393 1.1124 ' International Tables Vol C Tables 4.2.6.8 and 6.1.1.4'
O O 0.0106 0.0060 ' International Tables Vol C Tables 4.2.6.8 and 6.1.1.4'
P P 0.1023 0.0942 ' International Tables Vol C Tables 4.2.6.8 and 6.1.1.4'
V V 0.3005 0.5294 ' International Tables Vol C Tables 4.2.6.8 and 6.1.1.4'

loop_
_geom_angle_atom_site_label_1
_geom_angle_atom_site_label_2
_geom_angle_atom_site_label_3
_geom_angle
_geom_angle_site_symmetry_1
_geom_angle_site_symmetry_2
_geom_angle_site_symmetry_3
_geom_angle_publ_flag
O2 Ni O4 80.23(9) . . . yes
O2 Ni O5 100.05(10) . . . yes
O2 Ni O7 98.35(10) . . . yes
O2 Ni O2 74.12(8) . . 8_555 yes
O2 Ni O7 169.45(11) . . 8_555 yes
O4 Ni O5 179.65(14) . . . yes
O4 Ni O7 91.33(11) . . . yes
O2 Ni O4 80.23(9) 8_555 . . yes
O4 Ni O7 91.33(11) . . 8_555 yes
O5 Ni O7 88.43(11) . . . yes
O2 Ni O5 100.05(10) 8_555 . . yes
O5 Ni O7 88.43(11) . . 8_555 yes
O2 Ni O7 169.45(11) 8_555 . . yes
O7 Ni O7 88.08(12) . . 8_555 yes
O2 Ni O7 98.35(10) 8_555 . 8_555 yes
O4 V1 O8 173.53(18) . . . yes
O4 V1 O6 97.24(12) . . 2_564 yes
O3 V1 O4 96.44(10) 4_546 . . yes
O3 V1 O4 96.44(10) 5_566 . . yes
O4 V1 O6 97.24(12) . . 7_544 yes
O6 V1 O8 87.19(13) 2_564 . . yes
O3 V1 O8 79.16(11) 4_546 . . yes
O3 V1 O8 79.16(11) 5_566 . . yes
O6 V1 O8 87.19(13) 7_544 . . yes
O3 V1 O6 166.32(11) 4_546 . 2_564 yes
O3 V1 O6 85.44(10) 5_566 . 2_564 yes
O6 V1 O6 92.97(11) 2_564 . 7_544 yes
O3 V1 O3 92.89(11) 4_546 . 5_566 yes
O3 V1 O6 85.44(10) 4_546 . 7_544 yes
O3 V1 O6 166.32(11) 5_566 . 7_544 yes
O1 V2 O2 92.69(9) . . . yes
O1 V2 O4 83.16(9) . . . yes
O1 V2 O5 99.05(11) . . 3_456 yes
O1 V2 O1 89.11(11) . . 8_555 yes
O1 V2 O2 156.57(10) . . 8_555 yes
O2 V2 O4 73.89(9) . . . yes
O2 V2 O5 103.72(12) . . 3_456 yes
O1 V2 O2 156.57(10) 8_555 . . yes
O2 V2 O2 76.70(8) . . 8_555 yes
O4 V2 O5 176.88(16) . . 3_456 yes
O1 V2 O4 83.16(9) 8_555 . . yes
O2 V2 O4 73.89(9) 8_555 . . yes
O1 V2 O5 99.05(11) 8_555 . 3_456 yes
O2 V2 O5 103.72(12) 8_555 . 3_456 yes
O1 V2 O2 92.69(9) 8_555 . 8_555 yes
O2 P O3 106.73(14) . . . yes
O2 P O6 106.47(14) . . . yes
O1 P O2 109.31(14) 5_566 . . yes
O3 P O6 110.25(14) . . . yes
O1 P O3 112.77(13) 5_566 . . yes
O1 P O6 111.01(15) 5_566 . . yes
V2 O1 P 144.76(16) . . 5_566 yes
Ni O2 V2 91.79(8) . . . yes
Ni O2 P 127.34(12) . . . yes
V2 O2 P 128.20(12) . . . yes
V1 O3 P 133.36(15) 4_556 . . yes
Ni O4 V1 146.19(19) . . . yes
Ni O4 V2 82.67(14) . . . yes
V1 O4 V2 131.14(18) . . . yes
Ni O5 V2 162.9(2) . . 3_556 yes
V1 O6 P 144.40(18) 2_565 . . yes
Ni O7 H1 119(3) . . . no
Ni O7 H2 109(5) . . . no
H1 O7 H2 122(6) . . . no
V1 O8 H3 122(8) . . . no
V1 O8 H4 120(8) . . . no
H3 O8 H4 118(11) . . . no

loop_
_geom_bond_atom_site_label_1
_geom_bond_atom_site_label_2
_geom_bond_distance
_geom_bond_site_symmetry_1
_geom_bond_site_symmetry_2
_geom_bond_publ_flag
Ni O2 2.077(2) . . yes
Ni O4 2.053(4) . . yes
Ni O5 1.980(4) . . yes
Ni O7 2.031(3) . . yes
Ni O2 2.077(2) . 8_555 yes
Ni O7 2.031(3) . 8_555 yes
V1 O4 1.635(4) . . yes
V1 O8 2.246(4) . . yes
V1 O6 1.970(3) . 2_564 yes
V1 O3 1.973(3) . 4_546 yes
V1 O3 1.973(3) . 5_566 yes
V1 O6 1.970(3) . 7_544 yes
V2 O1 1.934(3) . . yes
V2 O2 2.018(2) . . yes
V2 O4 2.384(4) . . yes
V2 O5 1.619(4) . 3_456 yes
V2 O1 1.934(3) . 8_555 yes
V2 O2 2.018(2) . 8_555 yes
P O2 1.561(2) . . yes
P O3 1.529(2) . . yes
P O6 1.517(3) . . yes
P O1 1.519(2) . 5_566 yes
O7 H1 0.92(5) . . no
O7 H2 0.66(5) . . no
O8 H3 0.66(8) . . no
O8 H4 0.69(8) . . no

loop_
_geom_hbond_atom_site_label_D
_geom_hbond_atom_site_label_H
_geom_hbond_atom_site_label_A
_geom_hbond_distance_DH
_geom_hbond_distance_HA
_geom_hbond_distance_DA
_geom_hbond_angle_DHA
_geom_hbond_site_symmetry_A
_geom_hbond_publ_flag
O7 H1 O3 0.92(5) 1.93(5) 2.849(4) 174(4) 6_556 yes
O7 H2 O6 0.66(5) 2.37(5) 3.005(4) 165(6) 2_564 yes
O8 H3 O5 0.66(8) 2.59(9) 3.234(6) 164(9) 1_554 yes
O8 H3 O1 0.66(8) 2.57(7) 3.032(5) 129(6) 3_555 yes
O8 H3 O1 0.66(8) 2.57(7) 3.032(5) 129(6) 6_555 yes

loop_
_geom_torsion_atom_site_label_1
_geom_torsion_atom_site_label_2
_geom_torsion_atom_site_label_3
_geom_torsion_atom_site_label_4
_geom_torsion
_geom_torsion_site_symmetry_1
_geom_torsion_site_symmetry_2
_geom_torsion_site_symmetry_3
_geom_torsion_site_symmetry_4
_geom_torsion_publ_flag
O4 Ni O2 V2 45.79(8) . . . . no
O4 Ni O2 P -97.53(15) . . . . no
O5 Ni O2 V2 -134.43(8) . . . . no
O5 Ni O2 P 82.25(15) . . . . no
O7 Ni O2 V2 135.70(10) . . . . no
O7 Ni O2 P -7.62(17) . . . . no
O2 Ni O2 V2 -36.74(8) 8_555 . . . no
O2 Ni O2 P 179.93(18) 8_555 . . . no
O2 Ni O4 V1 142.30(6) . . . . no
O2 Ni O4 V2 -37.70(6) . . . . no
O7 Ni O4 V1 44.06(8) . . . . no
O7 Ni O4 V2 -135.94(8) . . . . no
O2 Ni O2 V2 36.74(8) . . 8_555 . no
O2 V2 O1 P 102.4(3) . . . 5_566 no
O4 V2 O1 P 28.9(3) . . . 5_566 no
O1 V2 O2 Ni -121.38(9) . . . . no
O1 V2 O2 P 21.44(16) . . . . no
O4 V2 O2 Ni -39.30(8) . . . . no
O4 V2 O2 P 103.52(16) . . . . no
O5 V2 O2 P -78.55(17) 3_456 . . . no
O1 V2 O2 Ni -27.4(3) 8_555 . . . no
O1 V2 O2 P 115.4(2) 8_555 . . . no
O2 V2 O2 Ni 37.49(8) 8_555 . . . no
O2 V2 O2 P -179.69(17) 8_555 . . . no
O1 V2 O4 Ni 135.04(7) . . . . no
O1 V2 O4 V1 -44.96(7) . . . . no
O2 V2 O4 Ni 40.23(6) . . . . no
O2 V2 O4 V1 -139.78(6) . . . . no
O1 V2 O2 Ni 27.4(3) . . 8_555 . no
O2 V2 O2 Ni -37.49(8) . . 8_555 . no
O3 P O2 Ni -167.61(13) . . . . no
O3 P O2 V2 61.83(17) . . . . no
O6 P O2 Ni -49.84(19) . . . . no
O6 P O2 V2 179.60(16) . . . . no
O1 P O2 Ni 70.15(17) 5_566 . . . no
O1 P O2 V2 -60.41(18) 5_566 . . . no
O2 P O3 V1 -139.52(18) . . . 4_556 no
O6 P O3 V1 105.2(2) . . . 4_556 no
O2 P O6 V1 151.8(3) . . . 2_565 no
O3 P O6 V1 -92.8(3) . . . 2_565 no
